data_7062168
loop_
_publ_author_name
'Mahato, Karuna'
'Mondal, Santa'
'Ali, Ahmed'
'Bagdi, Prasanta Ray'
'Khan, Abu T.'
'Arora, Neha'
'Ghosh, Siddhartha Sankar'

_publ_section_title
;
 Unconventional sulfur transfer behaviour of 4-hydroxy-dithiocoumarin: an
 easy access to biologically potent 1,2-dithiolane scaffolds
;
_journal_issue 4
_journal_name_full 'New Journal of Chemistry'
_journal_page_first 1954
_journal_page_last 1961
_journal_paper_doi 10.1039/D2NJ04791H
_journal_volume 47
_journal_year 2023
_chemical_formula_sum 'C16 H9 Br O S3'
_chemical_formula_weight 393.32
_space_group_crystal_system orthorhombic
_space_group_IT_number 19
_space_group_name_Hall 'P 2ac 2ab'
_space_group_name_H-M_alt 'P 21 21 21'
_atom_sites_solution_hydrogens geom
_audit_creation_method SHELXL-2019/1
_audit_update_record
;
2022-09-07 deposited with the CCDC.	2022-11-28 downloaded from the CCDC.
;
_cell_angle_alpha 90
_cell_angle_beta 90
_cell_angle_gamma 90
_cell_formula_units_Z 4
_cell_length_a 5.5072(2)
_cell_length_b 12.8308(4)
_cell_length_c 21.2270(7)
_cell_measurement_reflns_used 5170
_cell_measurement_temperature 296(2)
_cell_measurement_theta_max 20.20
_cell_measurement_theta_min 3.29
_cell_volume 1499.94(9)
_computing_structure_refinement 'SHELXL-2019/1 (Sheldrick, 2019)'
_diffrn_ambient_temperature 296(2)
_diffrn_measured_fraction_theta_full 0.992
_diffrn_measured_fraction_theta_max 0.992
_diffrn_measurement_device_type 'CCD area detector'
_diffrn_measurement_method 'phi and omega scans'
_diffrn_radiation_type MoK\a
_diffrn_radiation_wavelength 0.71073
_diffrn_reflns_av_R_equivalents 0.0332
_diffrn_reflns_av_unetI/netI 0.0346
_diffrn_reflns_Laue_measured_fraction_full 0.992
_diffrn_reflns_Laue_measured_fraction_max 0.992
_diffrn_reflns_limit_h_max 6
_diffrn_reflns_limit_h_min -6
_diffrn_reflns_limit_k_max 15
_diffrn_reflns_limit_k_min -15
_diffrn_reflns_limit_l_max 25
_diffrn_reflns_limit_l_min -24
_diffrn_reflns_number 14731
_diffrn_reflns_point_group_measured_fraction_full 0.968
_diffrn_reflns_point_group_measured_fraction_max 0.968
_diffrn_reflns_theta_full 25.042
_diffrn_reflns_theta_max 25.042
_diffrn_reflns_theta_min 1.855
_exptl_absorpt_coefficient_mu 3.152
_exptl_absorpt_correction_type multi-scan
_exptl_absorpt_process_details multi-scan
_exptl_crystal_colour yellow
_exptl_crystal_density_diffrn 1.742
_exptl_crystal_description needle
_exptl_crystal_F_000 784
_exptl_crystal_size_max 0.32
_exptl_crystal_size_mid 0.24
_exptl_crystal_size_min 0.22
_exptl_transmission_factor_max 0.500
_exptl_transmission_factor_min 0.420
_refine_diff_density_max 0.361
_refine_diff_density_min -0.203
_refine_diff_density_rms 0.051
_refine_ls_abs_structure_details
;
 Flack x determined using 742 quotients [(I+)-(I-)]/[(I+)+(I-)]
 (Parsons, Flack and Wagner, Acta Cryst. B69 (2013) 249-259).
;
_refine_ls_abs_structure_Flack 0.457(4)
_refine_ls_extinction_method none
_refine_ls_goodness_of_fit_ref 1.085
_refine_ls_hydrogen_treatment constr
_refine_ls_matrix_type full
_refine_ls_number_parameters 190
_refine_ls_number_reflns 2580
_refine_ls_number_restraints 0
_refine_ls_restrained_S_all 1.085
_refine_ls_R_factor_all 0.0540
_refine_ls_R_factor_gt 0.0415
_refine_ls_shift/su_max 0.000
_refine_ls_shift/su_mean 0.000
_refine_ls_structure_factor_coef Fsqd
_refine_ls_weighting_details 'w=1/[\s^2^(Fo^2^)+(0.0100P)^2^+3.3656P] where P=(Fo^2^+2Fc^2^)/3'
_refine_ls_weighting_scheme calc
_refine_ls_wR_factor_gt 0.0743
_refine_ls_wR_factor_ref 0.0777
_reflns_Friedel_coverage 0.648
_reflns_Friedel_fraction_full 0.933
_reflns_Friedel_fraction_max 0.933
_reflns_number_gt 2162
_reflns_number_total 2580
_reflns_threshold_expression 'I > 2\s(I)'
_cod_data_source_file d2nj04791h2.cif
_cod_data_source_block KM0401_0m
_cod_depositor_comments 'Adding full bibliography for 7062168.cif.'
_cod_database_code 7062168
_shelx_shelxl_version_number 2019/1
_shelx_space_group_comment
;
The symmetry employed for this shelxl refinement is uniquely defined
by the following loop, which should always be used as a source of
symmetry information in preference to the above space-group names.
They are only intended as comments.
;

loop_
_space_group_symop_operation_xyz
'x, y, z'
'-x+1/2, -y, z+1/2'
'-x, y+1/2, -z+1/2'
'x+1/2, -y+1/2, -z'

loop_
_atom_site_label
_atom_site_type_symbol
_atom_site_fract_x
_atom_site_fract_y
_atom_site_fract_z
_atom_site_U_iso_or_equiv
_atom_site_adp_type
_atom_site_occupancy
_atom_site_site_symmetry_order
_atom_site_calc_flag
_atom_site_refinement_flags_posn
_atom_site_refinement_flags_adp
_atom_site_refinement_flags_occupancy
_atom_site_disorder_assembly
_atom_site_disorder_group
Br1 Br 0.36564(16) 1.38824(6) 0.19897(4) 0.0561(2) Uani 1 1 d . . . . .
S2 S 0.5775(4) 0.76032(14) 0.06411(9) 0.0482(5) Uani 1 1 d . . . . .
S3 S 0.8264(4) 1.04643(15) -0.03311(9) 0.0548(6) Uani 1 1 d . . . . .
S4 S 0.5454(4) 0.94053(16) -0.02073(10) 0.0579(6) Uani 1 1 d . . . . .
C2 C 0.5738(13) 1.1066(6) 0.1217(3) 0.0433(18) Uani 1 1 d . . . . .
H2 H 0.515919 1.038507 0.122637 0.052 Uiso 1 1 calc R U . . .
C4 C 0.8625(16) 1.2314(5) 0.0874(3) 0.0471(19) Uani 1 1 d . . . . .
H4 H 1.000262 1.248462 0.064266 0.057 Uiso 1 1 calc R U . . .
C5 C 0.7428(14) 1.3088(5) 0.1204(4) 0.045(2) Uani 1 1 d . . . . .
H5 H 0.801234 1.376787 0.120463 0.054 Uiso 1 1 calc R U . . .
C3 C 0.7823(13) 1.1286(5) 0.0879(3) 0.0378(18) Uani 1 1 d . . . . .
C1 C 0.4496(15) 1.1832(5) 0.1539(3) 0.0444(19) Uani 1 1 d . . . . .
H1 H 0.308619 1.166965 0.175948 0.053 Uiso 1 1 calc R U . . .
C8 C 0.8626(15) 0.5940(5) 0.2035(3) 0.0495(18) Uani 1 1 d . . . . .
H8 H 0.832318 0.529174 0.221420 0.059 Uiso 1 1 calc R U . . .
C6 C 1.0942(13) 0.7507(5) 0.1995(3) 0.0438(17) Uani 1 1 d . . . . .
H6 H 1.220996 0.791216 0.214940 0.053 Uiso 1 1 calc R U . . .
C11 C 0.9491(13) 0.7903(5) 0.1511(3) 0.0359(17) Uani 1 1 d . . . . .
C7 C 1.0550(16) 0.6539(6) 0.2247(3) 0.052(2) Uani 1 1 d . . . . .
H7 H 1.157315 0.628536 0.255953 0.062 Uiso 1 1 calc R U . . .
C9 C 0.7166(14) 0.6304(5) 0.1559(3) 0.045(2) Uani 1 1 d . . . . .
H9 H 0.587304 0.590070 0.141723 0.055 Uiso 1 1 calc R U . . .
C10 C 0.7611(13) 0.7279(5) 0.1285(3) 0.0385(18) Uani 1 1 d . . . . .
O1 O 1.1433(11) 0.9543(4) 0.1555(2) 0.0609(15) Uani 1 1 d . . . . .
C12 C 0.9976(13) 0.8978(6) 0.1282(3) 0.0399(17) Uani 1 1 d . . . . .
C13 C 0.8670(14) 0.9346(5) 0.0733(3) 0.0376(16) Uani 1 1 d . . . . .
C14 C 0.6904(13) 0.8810(6) 0.0437(3) 0.0412(18) Uani 1 1 d . . . . .
C15 C 0.9137(13) 1.0459(5) 0.0504(3) 0.0407(18) Uani 1 1 d . . . . .
H15 H 1.088480 1.059590 0.053099 0.049 Uiso 1 1 calc R U . . .
C17 C 0.5357(14) 1.2834(5) 0.1532(3) 0.0418(19) Uani 1 1 d . . . . .

loop_
_atom_site_aniso_label
_atom_site_aniso_U_11
_atom_site_aniso_U_22
_atom_site_aniso_U_33
_atom_site_aniso_U_23
_atom_site_aniso_U_13
_atom_site_aniso_U_12
Br1 0.0621(5) 0.0454(4) 0.0609(5) -0.0056(4) 0.0091(5) 0.0039(5)
S2 0.0529(14) 0.0405(10) 0.0513(11) -0.0006(9) -0.0122(10) -0.0093(10)
S3 0.0720(16) 0.0505(11) 0.0419(11) 0.0062(9) 0.0068(11) 0.0049(12)
S4 0.0688(16) 0.0536(12) 0.0514(12) 0.0043(10) -0.0194(11) -0.0008(11)
C2 0.044(5) 0.032(4) 0.054(4) 0.004(4) 0.004(4) -0.013(4)
C4 0.044(5) 0.043(4) 0.054(5) 0.005(4) 0.012(4) -0.005(4)
C5 0.045(5) 0.030(4) 0.060(5) -0.001(4) 0.003(4) -0.008(4)
C3 0.041(5) 0.033(4) 0.039(4) 0.005(3) -0.001(3) -0.003(3)
C1 0.043(5) 0.042(4) 0.047(4) 0.003(4) 0.009(4) -0.004(4)
C8 0.064(5) 0.037(4) 0.047(4) 0.003(3) 0.006(5) 0.000(4)
C6 0.041(5) 0.044(4) 0.046(4) 0.001(4) -0.002(4) -0.001(4)
C11 0.038(5) 0.034(4) 0.035(4) -0.003(3) 0.001(3) 0.002(3)
C7 0.058(6) 0.050(4) 0.048(4) 0.004(4) -0.006(4) 0.009(4)
C9 0.055(5) 0.033(4) 0.048(5) -0.006(3) 0.006(4) -0.007(4)
C10 0.043(5) 0.035(4) 0.038(4) -0.003(3) 0.006(3) 0.000(4)
O1 0.062(4) 0.055(3) 0.066(4) 0.009(3) -0.021(3) -0.022(3)
C12 0.037(4) 0.037(4) 0.045(4) -0.004(4) 0.000(3) -0.003(4)
C13 0.038(4) 0.032(3) 0.042(4) 0.000(3) 0.003(4) 0.004(4)
C14 0.044(5) 0.038(4) 0.042(4) -0.005(3) -0.001(3) 0.005(4)
C15 0.033(5) 0.042(4) 0.047(4) 0.003(3) 0.004(4) -0.003(4)
C17 0.044(5) 0.040(4) 0.042(4) 0.002(3) -0.003(4) 0.003(4)

loop_
_atom_type_symbol
_atom_type_description
_atom_type_scat_dispersion_real
_atom_type_scat_dispersion_imag
_atom_type_scat_source
C C 0.0033 0.0016 'International Tables Vol C Tables 4.2.6.8 and 6.1.1.4'
H H 0.0000 0.0000 'International Tables Vol C Tables 4.2.6.8 and 6.1.1.4'
O O 0.0106 0.0060 'International Tables Vol C Tables 4.2.6.8 and 6.1.1.4'
S S 0.1246 0.1234 'International Tables Vol C Tables 4.2.6.8 and 6.1.1.4'
Br Br -0.2901 2.4595 'International Tables Vol C Tables 4.2.6.8 and 6.1.1.4'

loop_
_geom_angle_atom_site_label_1
_geom_angle_atom_site_label_2
_geom_angle_atom_site_label_3
_geom_angle
_geom_angle_site_symmetry_1
_geom_angle_site_symmetry_3
_geom_angle_publ_flag
C14 S2 C10 101.6(3) . . ?
C15 S3 S4 94.1(2) . . ?
C14 S4 S3 92.5(3) . . ?
C1 C2 C3 121.6(7) . . ?
C5 C4 C3 121.7(7) . . ?
C17 C5 C4 118.8(7) . . ?
C2 C3 C4 117.5(7) . . ?
C2 C3 C15 121.9(6) . . ?
C4 C3 C15 120.6(7) . . ?
C17 C1 C2 119.5(7) . . ?
C9 C8 C7 119.9(7) . . ?
C7 C6 C11 121.8(7) . . ?
C10 C11 C6 118.0(6) . . ?
C10 C11 C12 123.6(6) . . ?
C6 C11 C12 118.4(6) . . ?
C6 C7 C8 119.8(7) . . ?
C8 C9 C10 120.4(7) . . ?
C11 C10 C9 120.0(7) . . ?
C11 C10 S2 124.2(5) . . ?
C9 C10 S2 115.8(6) . . ?
O1 C12 C13 120.8(7) . . ?
O1 C12 C11 120.7(6) . . ?
C13 C12 C11 118.5(6) . . ?
C14 C13 C12 124.5(6) . . ?
C14 C13 C15 116.8(6) . . ?
C12 C13 C15 118.4(6) . . ?
C13 C14 S2 127.1(5) . . ?
C13 C14 S4 118.0(6) . . ?
S2 C14 S4 114.9(4) . . ?
C3 C15 C13 114.0(5) . . ?
C3 C15 S3 112.4(5) . . ?
C13 C15 S3 105.4(5) . . ?
C1 C17 C5 120.9(7) . . ?
C1 C17 Br1 119.2(6) . . ?
C5 C17 Br1 119.9(5) . . ?

loop_
_geom_bond_atom_site_label_1
_geom_bond_atom_site_label_2
_geom_bond_distance
_geom_bond_site_symmetry_2
_geom_bond_publ_flag
Br1 C17 1.905(7) . ?
S2 C14 1.724(7) . ?
S2 C10 1.751(7) . ?
S3 C15 1.836(7) . ?
S3 S4 2.076(3) . ?
S4 C14 1.759(7) . ?
C2 C1 1.380(10) . ?
C2 C3 1.382(9) . ?
C4 C5 1.383(10) . ?
C4 C3 1.391(9) . ?
C5 C17 1.375(10) . ?
C3 C15 1.511(9) . ?
C1 C17 1.370(9) . ?
C8 C9 1.373(10) . ?
C8 C7 1.384(11) . ?
C6 C7 1.370(9) . ?
C6 C11 1.396(9) . ?
C11 C10 1.394(9) . ?
C11 C12 1.487(9) . ?
C9 C10 1.401(9) . ?
O1 C12 1.228(8) . ?
C12 C13 1.448(9) . ?
C13 C14 1.346(9) . ?
C13 C15 1.530(9) . ?
